data_1560967
loop_
_publ_author_name
'Cramer, Alisha J.'
'Cole, Jacqueline M.'

_publ_section_title
;
 Host-guest prospects of neodymium and gadolinium ultraphosphate
 frameworks for nuclear waste storage: Multi-temperature topological
 analysis of nanoporous cages in RP5O14
;
_journal_name_full 'Journal of Solid State Chemistry'
_journal_page_first 250
_journal_page_last 257
_journal_paper_doi 10.1016/j.jssc.2018.07.020
_journal_volume 266
_journal_year 2018
_chemical_formula_sum 'Nd O14 P5'
_chemical_formula_weight 523.09
_space_group_IT_number 14
_space_group_name_Hall '-P 2ybc'
_space_group_name_H-M_alt 'P 1 21/c 1'
_symmetry_cell_setting monoclinic
_symmetry_space_group_name_H-M 'P 1 21/c 1'
_atom_sites_solution_hydrogens none
_atom_sites_solution_primary direct
_atom_sites_solution_secondary difmap
_audit_creation_method SHELXL-97
_cell_angle_alpha 90.00
_cell_angle_beta 90.344(17)
_cell_angle_gamma 90.00
_cell_formula_units_Z 4
_cell_length_a 8.769(3)
_cell_length_b 9.014(3)
_cell_length_c 13.043(4)
_cell_measurement_reflns_used 512
_cell_measurement_temperature 380(2)
_cell_measurement_theta_max 28.28
_cell_measurement_theta_min 2.0
_cell_volume 1030.9(6)
_computing_cell_refinement
;
Rigaku CrystalClear-SM Expert 2.0
;
_computing_data_collection 'Rigaku CrystalClear-SM Expert 2.0'
_computing_data_reduction
;
Rigaku CrystalClear-SM Expert 2.0
;
_computing_molecular_graphics
;
SHELXTL-PLUS (Sheldrick, 1995)
;
_computing_publication_material 'SHELXL-97 (Sheldrick, 1997)'
_computing_structure_refinement 'SHELXL-97 (Sheldrick, 1997)'
_computing_structure_solution 'SHELXS-97 (Sheldrick, 1990)'
_diffrn_ambient_temperature 380(2)
_diffrn_measured_fraction_theta_full 0.845
_diffrn_measured_fraction_theta_max 0.845
_diffrn_measurement_device_type 'Rigaku Saturn 724+ CCD'
_diffrn_measurement_method '\w scans'
_diffrn_radiation_monochromator graphite
_diffrn_radiation_source 'fine-focus sealed tube'
_diffrn_radiation_type MoK\a
_diffrn_radiation_wavelength 0.71073
_diffrn_reflns_av_R_equivalents 0.0935
_diffrn_reflns_av_sigmaI/netI 0.0624
_diffrn_reflns_limit_h_max 5
_diffrn_reflns_limit_h_min -11
_diffrn_reflns_limit_k_max 10
_diffrn_reflns_limit_k_min -12
_diffrn_reflns_limit_l_max 17
_diffrn_reflns_limit_l_min -12
_diffrn_reflns_number 3911
_diffrn_reflns_theta_full 28.28
_diffrn_reflns_theta_max 28.28
_diffrn_reflns_theta_min 2.26
_diffrn_standards_decay_% 0
_diffrn_standards_interval_count 0
_diffrn_standards_interval_time 0
_diffrn_standards_number 0
_exptl_absorpt_coefficient_mu 5.899
_exptl_absorpt_correction_T_max 0.743
_exptl_absorpt_correction_T_min 0.317
_exptl_absorpt_correction_type empirical
_exptl_absorpt_process_details
;
T. Higashi, ABSCOR, empirical absorption correction
;
_exptl_crystal_colour purple
_exptl_crystal_density_diffrn 3.370
_exptl_crystal_density_method 'not measured'
_exptl_crystal_description plate
_exptl_crystal_F_000 988
_exptl_crystal_size_max 0.2
_exptl_crystal_size_mid 0.2
_exptl_crystal_size_min 0.05
_refine_diff_density_max 4.477
_refine_diff_density_min -2.717
_refine_diff_density_rms 0.498
_refine_ls_extinction_coef 0.0062(14)
_refine_ls_extinction_expression Fc^*^=kFc[1+0.001xFc^2^\l^3^/sin(2\q)]^-1/4^
_refine_ls_extinction_method SHELXL
_refine_ls_goodness_of_fit_ref 1.143
_refine_ls_hydrogen_treatment none
_refine_ls_matrix_type full
_refine_ls_number_parameters 183
_refine_ls_number_reflns 2157
_refine_ls_number_restraints 0
_refine_ls_restrained_S_all 1.143
_refine_ls_R_factor_all 0.0683
_refine_ls_R_factor_gt 0.0672
_refine_ls_shift/su_max 0.001
_refine_ls_shift/su_mean 0.000
_refine_ls_structure_factor_coef Fsqd
_refine_ls_weighting_details 'calc w=1/[\s^2^(Fo^2^)+(0.1348P)^2^+1.6111P] where P=(Fo^2^+2Fc^2^)/3'
_refine_ls_weighting_scheme calc
_refine_ls_wR_factor_gt 0.1829
_refine_ls_wR_factor_ref 0.1849
_reflns_number_gt 2099
_reflns_number_total 2157
_reflns_threshold_expression >2sigma(I)
_cod_data_source_file nd_013_380_k1.cif
_cod_data_source_block nd_013_380_k1
_cod_original_cell_volume 1031.0(6)
_cod_original_sg_symbol_H-M P2(1)/c
_cod_database_code 1560967

loop_
_symmetry_equiv_pos_as_xyz
'x, y, z'
'-x, y+1/2, -z+1/2'
'-x, -y, -z'
'x, -y-1/2, z-1/2'

loop_
_atom_site_label
_atom_site_type_symbol
_atom_site_fract_x
_atom_site_fract_y
_atom_site_fract_z
_atom_site_U_iso_or_equiv
_atom_site_adp_type
_atom_site_occupancy
_atom_site_symmetry_multiplicity
_atom_site_calc_flag
_atom_site_refinement_flags
_atom_site_disorder_assembly
_atom_site_disorder_group
Nd1 Nd 0.27703(4) 0.18988(3) 0.99920(2) 0.0102(3) Uani 1 1 d . . .
P1 P 0.2416(2) 0.54832(19) 0.83563(12) 0.0109(4) Uani 1 1 d . . .
P2 P 0.2302(2) -0.44943(19) 1.16382(12) 0.0105(4) Uani 1 1 d . . .
P3 P 0.3131(2) -0.24615(18) 1.00004(11) 0.0107(4) Uani 1 1 d . . .
P4 P -0.0042(2) -0.00182(18) 0.82514(13) 0.0105(4) Uani 1 1 d . . .
P5 P 0.5046(2) 0.4960(2) 0.70442(13) 0.0120(4) Uani 1 1 d . . .
O1 O 0.2896(7) -0.0845(8) 1.0010(4) 0.0242(14) Uani 1 1 d . . .
O2 O 0.2220(8) 0.4080(7) 0.8876(4) 0.0249(12) Uani 1 1 d . . .
O3 O 0.2208(9) 0.6897(5) 0.9035(5) 0.0172(13) Uani 1 1 d . . .
O4 O 0.5321(7) 0.3127(5) 0.9960(4) 0.0190(12) Uani 1 1 d . . .
O5 O 0.2080(9) -0.3138(5) 1.0896(5) 0.0180(14) Uani 1 1 d . . .
O6 O 0.0837(6) 0.1156(6) 0.8768(4) 0.0194(11) Uani 1 1 d . . .
O7 O 0.2290(8) 0.4069(6) 1.1146(4) 0.0220(12) Uani 1 1 d . . .
O8 O 0.4008(7) 0.5765(6) 0.7884(5) 0.0227(13) Uani 1 1 d . . .
O9 O 0.0988(7) -0.4185(6) 1.2404(4) 0.0199(12) Uani 1 1 d . . .
O10 O 0.1258(7) 0.5817(6) 0.7485(4) 0.0208(11) Uani 1 1 d . . .
O11 O 0.4147(7) 0.1172(6) 1.1507(4) 0.0220(12) Uani 1 1 d . . .
O12 O 0.0807(7) 0.1216(5) 1.1174(4) 0.0188(11) Uani 1 1 d . . .
O13 O 0.3795(7) -0.4080(6) 1.2226(4) 0.0213(11) Uani 1 1 d . . .
O14 O 0.4133(7) 0.1164(6) 0.8488(4) 0.0212(12) Uani 1 1 d . . .

loop_
_atom_site_aniso_label
_atom_site_aniso_U_11
_atom_site_aniso_U_22
_atom_site_aniso_U_33
_atom_site_aniso_U_23
_atom_site_aniso_U_13
_atom_site_aniso_U_12
Nd1 0.0172(4) 0.0076(3) 0.0058(3) 0.00023(8) 0.0016(3) -0.00008(9)
P1 0.0187(9) 0.0094(7) 0.0045(9) -0.0001(5) 0.0010(8) 0.0004(6)
P2 0.0175(8) 0.0082(7) 0.0058(8) -0.0003(5) 0.0023(7) -0.0007(6)
P3 0.0186(8) 0.0074(8) 0.0061(8) -0.0002(5) 0.0007(7) -0.0018(6)
P4 0.0150(8) 0.0106(7) 0.0060(8) 0.0004(5) 0.0021(8) -0.0003(5)
P5 0.0168(8) 0.0130(7) 0.0060(8) 0.0005(6) 0.0023(8) -0.0008(5)
O1 0.038(3) 0.010(3) 0.024(3) 0.0011(17) 0.006(3) 0.003(2)
O2 0.038(3) 0.016(2) 0.020(3) 0.012(2) -0.004(3) -0.004(2)
O3 0.027(3) 0.018(3) 0.007(2) -0.0068(15) -0.001(3) 0.0041(18)
O4 0.023(3) 0.013(2) 0.021(3) 0.0035(16) 0.007(3) -0.0035(16)
O5 0.023(3) 0.021(3) 0.011(3) 0.0076(16) 0.006(3) 0.0034(18)
O6 0.023(3) 0.014(2) 0.021(3) -0.0040(19) -0.005(2) -0.0018(19)
O7 0.034(3) 0.014(2) 0.018(3) -0.008(2) 0.003(3) 0.000(2)
O8 0.020(3) 0.024(3) 0.024(3) -0.013(2) 0.009(2) -0.006(2)
O9 0.031(3) 0.010(2) 0.019(3) 0.0037(18) 0.018(2) 0.002(2)
O10 0.027(3) 0.017(3) 0.018(2) 0.002(2) -0.008(2) -0.004(2)
O11 0.035(3) 0.020(3) 0.011(2) 0.0038(18) 0.002(2) 0.004(2)
O12 0.024(3) 0.016(2) 0.016(2) 0.0049(17) 0.008(2) -0.0010(19)
O13 0.024(3) 0.015(2) 0.025(3) 0.001(2) -0.008(2) -0.003(2)
O14 0.028(3) 0.021(3) 0.015(2) -0.0001(19) 0.006(2) 0.006(2)

loop_
_atom_type_symbol
_atom_type_description
_atom_type_scat_dispersion_real
_atom_type_scat_dispersion_imag
_atom_type_scat_source
O O 0.0106 0.0060 'International Tables Vol C Tables 4.2.6.8 and 6.1.1.4'
P P 0.1023 0.0942 'International Tables Vol C Tables 4.2.6.8 and 6.1.1.4'
Nd Nd -0.1943 3.0179 'International Tables Vol C Tables 4.2.6.8 and 6.1.1.4'

loop_
_geom_angle_atom_site_label_1
_geom_angle_atom_site_label_2
_geom_angle_atom_site_label_3
_geom_angle
_geom_angle_site_symmetry_1
_geom_angle_site_symmetry_3
O14 Nd1 O12 144.9(2) . .
O14 Nd1 O11 110.34(19) . .
O12 Nd1 O11 76.1(2) . .
O14 Nd1 O6 74.6(2) . .
O12 Nd1 O6 81.37(19) . .
O11 Nd1 O6 144.7(2) . .
O14 Nd1 O1 73.11(17) . .
O12 Nd1 O1 76.66(18) . .
O11 Nd1 O1 72.40(18) . .
O6 Nd1 O1 76.1(2) . .
O14 Nd1 O2 80.6(2) . .
O12 Nd1 O2 116.1(2) . .
O11 Nd1 O2 142.3(2) . .
O6 Nd1 O2 72.5(2) . .
O1 Nd1 O2 143.35(19) . .
O14 Nd1 O4 69.99(19) . .
O12 Nd1 O4 140.47(19) . .
O11 Nd1 O4 71.84(19) . .
O6 Nd1 O4 137.48(19) . .
O1 Nd1 O4 113.80(18) . .
O2 Nd1 O4 79.1(2) . .
O14 Nd1 O7 142.6(2) . .
O12 Nd1 O7 71.96(19) . .
O11 Nd1 O7 78.7(2) . .
O6 Nd1 O7 119.6(2) . .
O1 Nd1 O7 141.41(18) . .
O2 Nd1 O7 72.7(2) . .
O4 Nd1 O7 79.48(19) . .
O2 P1 O10 115.8(4) . .
O2 P1 O8 116.1(4) . .
O10 P1 O8 105.3(3) . .
O2 P1 O3 115.7(4) . .
O10 P1 O3 100.3(4) . .
O8 P1 O3 101.5(4) . .
O7 P2 O9 116.3(3) 1_545 .
O7 P2 O13 115.9(4) 1_545 .
O9 P2 O13 105.4(3) . .
O7 P2 O5 115.0(4) 1_545 .
O9 P2 O5 99.6(3) . .
O13 P2 O5 102.5(4) . .
O1 P3 O4 121.9(3) . 3_657
O1 P3 O3 107.1(3) . 1_545
O4 P3 O3 109.8(3) 3_657 1_545
O1 P3 O5 106.7(3) . .
O4 P3 O5 110.4(3) 3_657 .
O3 P3 O5 98.3(4) 1_545 .
O6 P4 O12 122.1(3) . 3_557
O6 P4 O9 110.0(3) . 4
O12 P4 O9 106.4(3) 3_557 4
O6 P4 O10 106.2(3) . 2_546
O12 P4 O10 110.0(3) 3_557 2_546
O9 P4 O10 99.9(3) 4 2_546
O11 P5 O14 123.3(3) 4_565 2_656
O11 P5 O13 106.1(3) 4_565 3_657
O14 P5 O13 109.6(3) 2_656 3_657
O11 P5 O8 109.6(3) 4_565 .
O14 P5 O8 105.6(3) 2_656 .
O13 P5 O8 100.3(3) 3_657 .
P3 O1 Nd1 174.4(4) . .
P1 O2 Nd1 160.2(4) . .
P1 O3 P3 132.8(5) . 1_565
P3 O4 Nd1 129.7(2) 3_657 .
P2 O5 P3 132.2(5) . .
P4 O6 Nd1 150.0(3) . .
P2 O7 Nd1 164.9(4) 1_565 .
P1 O8 P5 135.6(4) . .
P2 O9 P4 141.8(4) . 4_556
P1 O10 P4 140.6(4) . 2_556
P5 O11 Nd1 148.2(3) 4_566 .
P4 O12 Nd1 147.5(3) 3_557 .
P2 O13 P5 134.7(4) . 3_657
P5 O14 Nd1 146.6(3) 2_646 .

loop_
_geom_bond_atom_site_label_1
_geom_bond_atom_site_label_2
_geom_bond_distance
_geom_bond_site_symmetry_2
Nd1 O14 2.396(5) .
Nd1 O12 2.398(5) .
Nd1 O11 2.401(6) .
Nd1 O6 2.417(6) .
Nd1 O1 2.476(7) .
Nd1 O2 2.492(6) .
Nd1 O4 2.497(6) .
Nd1 O7 2.506(5) .
P1 O2 1.446(6) .
P1 O10 1.549(6) .
P1 O8 1.551(6) .
P1 O3 1.563(5) .
P2 O7 1.445(6) 1_545
P2 O9 1.554(5) .
P2 O13 1.559(6) .
P2 O5 1.571(6) .
P3 O1 1.472(7) .
P3 O4 1.484(6) 3_657
P3 O3 1.601(7) 1_545
P3 O5 1.612(6) .
P4 O6 1.470(5) .
P4 O12 1.478(5) 3_557
P4 O9 1.602(5) 4
P4 O10 1.617(6) 2_546
P5 O11 1.465(6) 4_565
P5 O14 1.478(5) 2_656
P5 O13 1.599(6) 3_657
P5 O8 1.602(6) .
O3 P3 1.601(7) 1_565
O4 P3 1.484(6) 3_657
O7 P2 1.445(6) 1_565
O9 P4 1.602(5) 4_556
O10 P4 1.617(6) 2_556
O11 P5 1.465(6) 4_566
O12 P4 1.478(5) 3_557
O13 P5 1.599(6) 3_657
O14 P5 1.478(5) 2_646

_cod_database_fobs_code 1560967
